data_7023271
loop_
_publ_author_name
'Weber, Lothar'
'Kahlert, Jan'
'Brockhinke, Regina'
'B\"ohling, Lena'
'Halama, Johannes'
'Brockhinke, Andreas'
'Stammler, Hans-Georg'
'Neumann, Beate'
'Nervi, Carlo'
'Harder, Rachel A.'
'Fox, Mark A.'

_publ_section_title
;
 C,C'-bis(benzodiazaborolyl)dicarba-closo-dodecaboranes: synthesis,
 structures, photophysics and electrochemistry.
;
_journal_issue 30
_journal_name_full 'Dalton transactions (Cambridge, England : 2003)'
_journal_page_first 10982
_journal_page_last 10996
_journal_paper_doi 10.1039/c3dt51125a
_journal_volume 42
_journal_year 2013
_chemical_formula_moiety 'C22 H23 B N2'
_chemical_formula_sum 'C22 H23 B N2'
_chemical_formula_weight 326.23
_chemical_name_systematic
; 
 ? 
;
_space_group_IT_number 148
_symmetry_cell_setting trigonal
_symmetry_space_group_name_Hall '-R 3'
_symmetry_space_group_name_H-M 'R -3 :H'
_atom_sites_solution_hydrogens geom
_atom_sites_solution_primary direct
_atom_sites_solution_secondary difmap
_audit_creation_method SHELXL-97
_cell_angle_alpha 90.00
_cell_angle_beta 90.00
_cell_angle_gamma 120.00
_cell_formula_units_Z 18
_cell_length_a 18.3607(6)
_cell_length_b 18.3607(6)
_cell_length_c 27.8834(11)
_cell_measurement_reflns_used 7117
_cell_measurement_temperature 100(2)
_cell_measurement_theta_max 23.317
_cell_measurement_theta_min 2.664
_cell_volume 8140.6(5)
_computing_cell_refinement 'APEX2 v2009.11-0 (Bruker AXS, 2009)'
_computing_data_collection 'APEX2 v2009.11-0 (Bruker AXS, 2009)'
_computing_data_reduction 'SAINT (Bruker AXS, 2009)'
_computing_molecular_graphics 'DIAMOND 2.1 (Crystal Impact, 2001)'
_computing_publication_material 'SHELXL-97 (Sheldrick, 2008)'
_computing_structure_refinement 'SHELXL-97 (Sheldrick, 2008)'
_computing_structure_solution 'SHELXS-97 (Sheldrick, 2008)'
_diffrn_ambient_temperature 100(2)
_diffrn_measured_fraction_theta_full 0.999
_diffrn_measured_fraction_theta_max 0.999
_diffrn_measurement_device 'Bruker KAPPA APEX II   '
_diffrn_measurement_device_type 'four three circle diffractometer'
_diffrn_measurement_method CCD
_diffrn_radiation_monochromator 'graphite monochromator  '
_diffrn_radiation_source 'fine focus sealed tube  '
_diffrn_radiation_type MoK\a
_diffrn_radiation_wavelength 0.71073
_diffrn_reflns_av_R_equivalents 0.0939
_diffrn_reflns_av_sigmaI/netI 0.0557
_diffrn_reflns_limit_h_max 25
_diffrn_reflns_limit_h_min -25
_diffrn_reflns_limit_k_max 25
_diffrn_reflns_limit_k_min -25
_diffrn_reflns_limit_l_max 38
_diffrn_reflns_limit_l_min -39
_diffrn_reflns_number 64555
_diffrn_reflns_theta_full 30.00
_diffrn_reflns_theta_max 30.00
_diffrn_reflns_theta_min 2.95
_exptl_absorpt_coefficient_mu 0.069
_exptl_absorpt_correction_T_max 0.9929
_exptl_absorpt_correction_T_min 0.9858
_exptl_absorpt_correction_type multi-scan
_exptl_absorpt_process_details 'SADABS 2008/1 (Bruker AXS, 2008)'
_exptl_crystal_colour colourless
_exptl_crystal_density_diffrn 1.198
_exptl_crystal_density_method 'not measured'
_exptl_crystal_description fragment
_exptl_crystal_F_000 3132
_exptl_crystal_size_max 0.21
_exptl_crystal_size_mid 0.15
_exptl_crystal_size_min 0.10
_refine_diff_density_max 0.351
_refine_diff_density_min -0.246
_refine_diff_density_rms 0.054
_refine_ls_extinction_method none
_refine_ls_goodness_of_fit_ref 1.009
_refine_ls_hydrogen_treatment constr
_refine_ls_matrix_type full
_refine_ls_number_parameters 229
_refine_ls_number_reflns 5272
_refine_ls_number_restraints 0
_refine_ls_restrained_S_all 1.009
_refine_ls_R_factor_all 0.1024
_refine_ls_R_factor_gt 0.0489
_refine_ls_shift/su_max 0.000
_refine_ls_shift/su_mean 0.000
_refine_ls_structure_factor_coef Fsqd
_refine_ls_weighting_details 'calc w=1/[\s^2^(Fo^2^)+(0.0451P)^2^+11.6740P] where P=(Fo^2^+2Fc^2^)/3'
_refine_ls_weighting_scheme calc
_refine_ls_wR_factor_gt 0.0992
_refine_ls_wR_factor_ref 0.1238
_reflns_number_gt 3323
_reflns_number_total 5272
_reflns_threshold_expression >2sigma(I)
_cod_data_source_file c3dt51125a.txt
_cod_data_source_block compound23
_cod_original_sg_symbol_H-M 'R -3'
_cod_database_code 7023271

loop_
_symmetry_equiv_pos_as_xyz
'x, y, z'
'-y, x-y, z'
'-x+y, -x, z'
'x+2/3, y+1/3, z+1/3'
'-y+2/3, x-y+1/3, z+1/3'
'-x+y+2/3, -x+1/3, z+1/3'
'x+1/3, y+2/3, z+2/3'
'-y+1/3, x-y+2/3, z+2/3'
'-x+y+1/3, -x+2/3, z+2/3'
'-x, -y, -z'
'y, -x+y, -z'
'x-y, x, -z'
'-x+2/3, -y+1/3, -z+1/3'
'y+2/3, -x+y+1/3, -z+1/3'
'x-y+2/3, x+1/3, -z+1/3'
'-x+1/3, -y+2/3, -z+2/3'
'y+1/3, -x+y+2/3, -z+2/3'
'x-y+1/3, x+2/3, -z+2/3'

loop_
_atom_site_label
_atom_site_type_symbol
_atom_site_fract_x
_atom_site_fract_y
_atom_site_fract_z
_atom_site_U_iso_or_equiv
_atom_site_adp_type
_atom_site_occupancy
_atom_site_symmetry_multiplicity
_atom_site_calc_flag
_atom_site_refinement_flags
N1 N 0.34377(7) 0.34326(7) 0.08770(4) 0.0152(3) Uani 1 1 d .
N2 N 0.32977(8) 0.21260(8) 0.08081(4) 0.0163(3) Uani 1 1 d .
B1 B 0.39202(10) 0.30116(10) 0.08099(6) 0.0161(3) Uani 1 1 d .
C1 C 0.25773(9) 0.28295(9) 0.08916(5) 0.0150(3) Uani 1 1 d .
C2 C 0.24955(9) 0.20323(9) 0.08535(6) 0.0177(3) Uani 1 1 d .
C3 C 0.17180(10) 0.13142(10) 0.08704(7) 0.0292(4) Uani 1 1 d .
H3 H 0.1664 0.0773 0.0849 0.035 Uiso 1 1 calc R
C4 C 0.10151(11) 0.14046(11) 0.09198(8) 0.0348(5) Uani 1 1 d .
H4 H 0.0473 0.0917 0.0934 0.042 Uiso 1 1 calc R
C5 C 0.10897(10) 0.21930(10) 0.09490(6) 0.0244(4) Uani 1 1 d .
H5 H 0.0598 0.2238 0.0977 0.029 Uiso 1 1 calc R
C6 C 0.18730(9) 0.29178(9) 0.09373(5) 0.0178(3) Uani 1 1 d .
H6 H 0.1925 0.3458 0.0960 0.021 Uiso 1 1 calc R
C7 C 0.36885(9) 0.42983(9) 0.09469(5) 0.0152(3) Uani 1 1 d .
C8 C 0.34550(9) 0.47120(9) 0.06195(5) 0.0180(3) Uani 1 1 d .
H8 H 0.3143 0.4426 0.0342 0.022 Uiso 1 1 calc R
C9 C 0.36770(10) 0.55444(10) 0.06976(6) 0.0204(3) Uani 1 1 d .
H9 H 0.3512 0.5826 0.0474 0.024 Uiso 1 1 calc R
C10 C 0.41382(9) 0.59677(9) 0.11002(6) 0.0199(3) Uani 1 1 d .
H10 H 0.4291 0.6538 0.1152 0.024 Uiso 1 1 calc R
C11 C 0.43744(9) 0.55537(9) 0.14259(6) 0.0192(3) Uani 1 1 d .
H11 H 0.4695 0.5844 0.1700 0.023 Uiso 1 1 calc R
C12 C 0.41444(9) 0.47166(9) 0.13531(5) 0.0165(3) Uani 1 1 d .
H12 H 0.4298 0.4432 0.1580 0.020 Uiso 1 1 calc R
C13 C 0.33709(9) 0.13853(9) 0.07868(5) 0.0165(3) Uani 1 1 d .
C14 C 0.37142(9) 0.11772(10) 0.11702(6) 0.0192(3) Uani 1 1 d .
H14 H 0.3913 0.1532 0.1444 0.023 Uiso 1 1 calc R
C15 C 0.37670(10) 0.04494(10) 0.11530(6) 0.0214(3) Uani 1 1 d .
H15 H 0.4012 0.0312 0.1413 0.026 Uiso 1 1 calc R
C16 C 0.34636(10) -0.00776(10) 0.07584(6) 0.0218(3) Uani 1 1 d .
H16 H 0.3497 -0.0577 0.0748 0.026 Uiso 1 1 calc R
C17 C 0.31122(10) 0.01254(9) 0.03787(6) 0.0203(3) Uani 1 1 d .
H17 H 0.2901 -0.0238 0.0109 0.024 Uiso 1 1 calc R
C18 C 0.30665(9) 0.08580(9) 0.03904(5) 0.0179(3) Uani 1 1 d .
H18 H 0.2828 0.0998 0.0129 0.022 Uiso 1 1 calc R
C19 C 0.48996(9) 0.34264(9) 0.07113(6) 0.0183(3) Uani 1 1 d .
C20 C 0.52446(10) 0.42843(10) 0.04653(6) 0.0247(4) Uani 1 1 d .
H20A H 0.5190 0.4674 0.0682 0.037 Uiso 1 1 calc R
H20B H 0.4925 0.4219 0.0171 0.037 Uiso 1 1 calc R
H20C H 0.5839 0.4508 0.0385 0.037 Uiso 1 1 calc R
C21 C 0.53860(11) 0.35445(12) 0.11799(7) 0.0321(4) Uani 1 1 d .
H21A H 0.5986 0.3791 0.1109 0.048 Uiso 1 1 calc R
H21B H 0.5179 0.2998 0.1336 0.048 Uiso 1 1 calc R
H21C H 0.5303 0.3920 0.1394 0.048 Uiso 1 1 calc R
C22 C 0.50794(11) 0.28752(10) 0.03711(7) 0.0272(4) Uani 1 1 d .
H22A H 0.4759 0.2779 0.0074 0.041 Uiso 1 1 calc R
H22B H 0.4912 0.2335 0.0526 0.041 Uiso 1 1 calc R
H22C H 0.5682 0.3161 0.0297 0.041 Uiso 1 1 calc R

loop_
_atom_site_aniso_label
_atom_site_aniso_U_11
_atom_site_aniso_U_22
_atom_site_aniso_U_33
_atom_site_aniso_U_23
_atom_site_aniso_U_13
_atom_site_aniso_U_12
N1 0.0136(6) 0.0122(6) 0.0189(6) -0.0016(5) -0.0005(5) 0.0058(5)
N2 0.0152(6) 0.0144(6) 0.0215(7) 0.0005(5) 0.0007(5) 0.0090(5)
B1 0.0160(8) 0.0158(8) 0.0160(8) -0.0009(6) -0.0007(6) 0.0075(7)
C1 0.0135(7) 0.0154(7) 0.0154(7) 0.0006(5) 0.0003(5) 0.0066(6)
C2 0.0142(7) 0.0171(7) 0.0233(8) 0.0014(6) 0.0007(6) 0.0089(6)
C3 0.0177(8) 0.0135(7) 0.0570(12) 0.0019(7) 0.0028(8) 0.0084(6)
C4 0.0136(8) 0.0166(8) 0.0699(14) 0.0022(8) 0.0032(8) 0.0043(7)
C5 0.0145(7) 0.0222(8) 0.0388(10) 0.0014(7) 0.0017(7) 0.0110(7)
C6 0.0178(7) 0.0169(7) 0.0218(8) -0.0005(6) -0.0006(6) 0.0109(6)
C7 0.0132(7) 0.0139(7) 0.0185(7) -0.0007(5) 0.0028(5) 0.0068(6)
C8 0.0179(7) 0.0183(7) 0.0171(8) -0.0026(6) -0.0019(6) 0.0086(6)
C9 0.0227(8) 0.0184(7) 0.0218(8) 0.0014(6) 0.0003(6) 0.0115(6)
C10 0.0180(7) 0.0139(7) 0.0270(8) -0.0010(6) 0.0022(6) 0.0074(6)
C11 0.0151(7) 0.0180(7) 0.0224(8) -0.0052(6) -0.0021(6) 0.0066(6)
C12 0.0132(7) 0.0167(7) 0.0196(8) -0.0001(6) -0.0001(5) 0.0074(6)
C13 0.0147(7) 0.0147(7) 0.0215(8) 0.0031(6) 0.0041(6) 0.0083(6)
C14 0.0194(7) 0.0213(8) 0.0192(8) 0.0002(6) 0.0008(6) 0.0119(6)
C15 0.0222(8) 0.0242(8) 0.0231(8) 0.0061(6) 0.0020(6) 0.0155(7)
C16 0.0229(8) 0.0185(8) 0.0278(9) 0.0043(6) 0.0068(7) 0.0130(7)
C17 0.0215(8) 0.0173(7) 0.0216(8) -0.0010(6) 0.0037(6) 0.0095(6)
C18 0.0180(7) 0.0174(7) 0.0184(8) 0.0020(6) 0.0010(6) 0.0088(6)
C19 0.0149(7) 0.0165(7) 0.0228(8) -0.0017(6) 0.0020(6) 0.0073(6)
C20 0.0177(8) 0.0180(8) 0.0353(10) 0.0011(7) 0.0079(7) 0.0067(6)
C21 0.0174(8) 0.0425(11) 0.0337(10) -0.0024(8) -0.0042(7) 0.0131(8)
C22 0.0210(8) 0.0200(8) 0.0410(10) -0.0007(7) 0.0107(7) 0.0105(7)

loop_
_atom_type_symbol
_atom_type_description
_atom_type_scat_dispersion_real
_atom_type_scat_dispersion_imag
_atom_type_scat_source
C C 0.0033 0.0016 'International Tables Vol C Tables 4.2.6.8 and 6.1.1.4'
H H 0.0000 0.0000 'International Tables Vol C Tables 4.2.6.8 and 6.1.1.4'
B B 0.0013 0.0007 'International Tables Vol C Tables 4.2.6.8 and 6.1.1.4'
N N 0.0061 0.0033 'International Tables Vol C Tables 4.2.6.8 and 6.1.1.4'

loop_
_geom_angle_atom_site_label_1
_geom_angle_atom_site_label_2
_geom_angle_atom_site_label_3
_geom_angle
C1 N1 C7 118.84(11)
C1 N1 B1 109.24(12)
C7 N1 B1 131.86(12)
C2 N2 C13 118.62(12)
C2 N2 B1 109.22(12)
C13 N2 B1 132.12(12)
N2 B1 N1 104.47(12)
N2 B1 C19 127.42(13)
N1 B1 C19 127.89(13)
C6 C1 C2 120.71(13)
C6 C1 N1 131.08(13)
C2 C1 N1 108.22(12)
C3 C2 C1 121.11(14)
C3 C2 N2 130.09(14)
C1 C2 N2 108.79(12)
C2 C3 C4 118.02(15)
C2 C3 H3 121.0
C4 C3 H3 121.0
C5 C4 C3 121.22(15)
C5 C4 H4 119.4
C3 C4 H4 119.4
C4 C5 C6 120.90(15)
C4 C5 H5 119.5
C6 C5 H5 119.5
C1 C6 C5 118.02(14)
C1 C6 H6 121.0
C5 C6 H6 121.0
C8 C7 C12 120.01(13)
C8 C7 N1 120.24(13)
C12 C7 N1 119.72(13)
C7 C8 C9 119.94(14)
C7 C8 H8 120.0
C9 C8 H8 120.0
C10 C9 C8 120.33(14)
C10 C9 H9 119.8
C8 C9 H9 119.8
C11 C10 C9 119.60(14)
C11 C10 H10 120.2
C9 C10 H10 120.2
C10 C11 C12 120.35(14)
C10 C11 H11 119.8
C12 C11 H11 119.8
C7 C12 C11 119.75(14)
C7 C12 H12 120.1
C11 C12 H12 120.1
C14 C13 C18 120.05(14)
C14 C13 N2 120.02(14)
C18 C13 N2 119.88(13)
C15 C14 C13 119.88(15)
C15 C14 H14 120.1
C13 C14 H14 120.1
C16 C15 C14 120.17(15)
C16 C15 H15 119.9
C14 C15 H15 119.9
C17 C16 C15 119.89(14)
C17 C16 H16 120.1
C15 C16 H16 120.1
C16 C17 C18 120.30(15)
C16 C17 H17 119.8
C18 C17 H17 119.8
C13 C18 C17 119.69(14)
C13 C18 H18 120.2
C17 C18 H18 120.2
C20 C19 C21 108.83(13)
C20 C19 C22 106.58(13)
C21 C19 C22 108.46(14)
C20 C19 B1 110.92(13)
C21 C19 B1 111.08(13)
C22 C19 B1 110.82(12)
C19 C20 H20A 109.5
C19 C20 H20B 109.5
H20A C20 H20B 109.5
C19 C20 H20C 109.5
H20A C20 H20C 109.5
H20B C20 H20C 109.5
C19 C21 H21A 109.5
C19 C21 H21B 109.5
H21A C21 H21B 109.5
C19 C21 H21C 109.5
H21A C21 H21C 109.5
H21B C21 H21C 109.5
C19 C22 H22A 109.5
C19 C22 H22B 109.5
H22A C22 H22B 109.5
C19 C22 H22C 109.5
H22A C22 H22C 109.5
H22B C22 H22C 109.5

loop_
_geom_bond_atom_site_label_1
_geom_bond_atom_site_label_2
_geom_bond_distance
N1 C1 1.4051(18)
N1 C7 1.4298(18)
N1 B1 1.450(2)
N2 C2 1.4006(18)
N2 C13 1.4332(18)
N2 B1 1.446(2)
B1 C19 1.587(2)
C1 C6 1.387(2)
C1 C2 1.399(2)
C2 C3 1.377(2)
C3 C4 1.388(2)
C3 H3 0.9500
C4 C5 1.387(2)
C4 H4 0.9500
C5 C6 1.388(2)
C5 H5 0.9500
C6 H6 0.9500
C7 C8 1.386(2)
C7 C12 1.389(2)
C8 C9 1.388(2)
C8 H8 0.9500
C9 C10 1.387(2)
C9 H9 0.9500
C10 C11 1.386(2)
C10 H10 0.9500
C11 C12 1.390(2)
C11 H11 0.9500
C12 H12 0.9500
C13 C14 1.388(2)
C13 C18 1.389(2)
C14 C15 1.388(2)
C14 H14 0.9500
C15 C16 1.385(2)
C15 H15 0.9500
C16 C17 1.384(2)
C16 H16 0.9500
C17 C18 1.389(2)
C17 H17 0.9500
C18 H18 0.9500
C19 C20 1.535(2)
C19 C21 1.536(2)
C19 C22 1.538(2)
C20 H20A 0.9800
C20 H20B 0.9800
C20 H20C 0.9800
C21 H21A 0.9800
C21 H21B 0.9800
C21 H21C 0.9800
C22 H22A 0.9800
C22 H22B 0.9800
C22 H22C 0.9800
